data_2008691
loop_
_publ_author_name
'Henao-Mart\'inez, Jos\'e Antonio'
'Palma, Alirio R.'
'Kouznetsov, Vladimir V.'
'Aguirre-Hern\'andez, Gerardo'
'Fernando-Ortega, Chicote'
'Soriano-Garc\'ia, Manuel'

_publ_section_title 6-Chloro-1-(\a-chloroacetyl)-1,2,3,4-tetrahydro-4-methylquinoline-2-spirocyclohexane
_journal_issue 7
_journal_name_full 'Acta Crystallographica Section C'
_journal_page_first 1181
_journal_page_last 1183
_journal_paper_doi 10.1107/S0108270199003376
_journal_volume 55
_journal_year 1999
_chemical_formula_structural 'C17 H21 Cl2 N O '
_chemical_formula_sum 'C17 H21 Cl2 N O'
_chemical_formula_weight 326.25
_chemical_melting_point 362
_chemical_name_systematic
;
6-Chloro-1-(\a-chloroacetyl)-1,2,3,4-tetrahydro-4-methylquinoline-2-
spirocyclohexane
;
_space_group_IT_number 14
_symmetry_cell_setting monoclinic
_symmetry_space_group_name_Hall '-P 2yn'
_symmetry_space_group_name_H-M 'P 1 21/n 1'
_audit_creation_method SHELXL
_cell_angle_alpha 90.00
_cell_angle_beta 91.560(10)
_cell_angle_gamma 90.00
_cell_formula_units_Z 4
_cell_length_a 11.3560(10)
_cell_length_b 9.8430(10)
_cell_length_c 14.452(2)
_cell_measurement_reflns_used 25
_cell_measurement_temperature 293(2)
_cell_measurement_theta_max 22.5
_cell_measurement_theta_min 15.0
_cell_volume 1614.8(3)
_computing_cell_refinement 'XSCANS (Siemens, 1991)'
_computing_data_collection 'P4 software'
_computing_data_reduction XSCANS
_computing_molecular_graphics 'SHELXTL-Plus (Sheldrick, 1990)'
_computing_publication_material SHELXL93
_computing_structure_refinement 'SHELXL93 (Sheldrick, 1993)'
_computing_structure_solution 'SHELXS86 (Sheldrick, 1985)'
_diffrn_ambient_temperature 293(2)
_diffrn_measurement_device 'Siemens P4'
_diffrn_measurement_method \q/2\q
_diffrn_radiation_monochromator graphite
_diffrn_radiation_source 'fine-focus sealed tube'
_diffrn_radiation_type MoK\a
_diffrn_radiation_wavelength 0.71073
_diffrn_reflns_av_R_equivalents 0.036
_diffrn_reflns_av_sigmaI/netI 0.053
_diffrn_reflns_limit_h_max 15
_diffrn_reflns_limit_h_min -15
_diffrn_reflns_limit_k_max 13
_diffrn_reflns_limit_k_min 0
_diffrn_reflns_limit_l_max 20
_diffrn_reflns_limit_l_min 0
_diffrn_reflns_number 5902
_diffrn_reflns_theta_max 30
_diffrn_reflns_theta_min 2.25
_diffrn_standards_decay_% 2
_diffrn_standards_interval_time 100
_diffrn_standards_number 3
_exptl_absorpt_coefficient_mu 0.400
_exptl_absorpt_correction_type none
_exptl_crystal_colour colourless
_exptl_crystal_density_diffrn 1.342
_exptl_crystal_density_meas 1.32
_exptl_crystal_density_method 'flotation in KI solution and water'
_exptl_crystal_description cubic
_exptl_crystal_F_000 688
_exptl_crystal_size_max 0.24
_exptl_crystal_size_mid 0.23
_exptl_crystal_size_min 0.23
_refine_diff_density_max 0.281
_refine_diff_density_min -0.309
_refine_ls_extinction_coef 0.0064(18)
_refine_ls_extinction_method 'SHELXL93 (Sheldrick, 1993)'
_refine_ls_goodness_of_fit_all 1.157
_refine_ls_goodness_of_fit_obs 1.257
_refine_ls_hydrogen_treatment refall
_refine_ls_matrix_type full
_refine_ls_number_parameters 275
_refine_ls_number_reflns 4693
_refine_ls_number_restraints 0
_refine_ls_restrained_S_all 1.285
_refine_ls_restrained_S_obs 1.257
_refine_ls_R_factor_all 0.109
_refine_ls_R_factor_obs 0.053
_refine_ls_shift/esd_max 0.007
_refine_ls_shift/esd_mean 0.001
_refine_ls_structure_factor_coef Fsqd
_refine_ls_weighting_details 'w = 1/[\s^2^(Fo^2^)+(0.0700P)^2^] where P=(Fo^2^+2Fc^2^)/3'
_refine_ls_weighting_scheme calc
_refine_ls_wR_factor_all 0.177
_refine_ls_wR_factor_obs 0.133
_reflns_number_observed 2845
_reflns_number_total 4697
_reflns_observed_criterion I>2\s(I)
_cod_data_source_file ka1310.cif
_cod_data_source_block jose
_cod_depositor_comments
;
The following automatic conversions were performed:

'_refine_ls_weighting_scheme' value 'calc w =
1/[\s^2^(Fo^2^)+(0.0700P)^2^] where P=(Fo^2^+2Fc^2^)/3' was changed
to 'calc'. New tag '_refine_ls_weighting_details' was created. The
value of the new tag was set to 'w = 1/[\s^2^(Fo^2^)+(0.0700P)^2^]
where P=(Fo^2^+2Fc^2^)/3'.

Automatic conversion script
Id: cif_fix_values 3143 2015-03-26 13:38:13Z robertas 
;
_cod_original_sg_symbol_H-M 'P 21/n'
_cod_original_formula_sum 'C17 H21 Cl2 N O '
_cod_database_code 2008691
_cod_database_fobs_code 2008691

loop_
_symmetry_equiv_pos_as_xyz
'x, y, z'
'-x+1/2, y+1/2, -z+1/2'
'-x, -y, -z'
'x-1/2, -y-1/2, z-1/2'

loop_
_atom_site_aniso_label
_atom_site_aniso_U_11
_atom_site_aniso_U_22
_atom_site_aniso_U_33
_atom_site_aniso_U_12
_atom_site_aniso_U_13
_atom_site_aniso_U_23
Cl1 0.0360(3) 0.1048(6) 0.0827(5) 0.0073(4) -0.0030(3) 0.0087(5)
Cl2 0.0586(4) 0.0808(5) 0.0485(3) -0.0052(3) 0.0103(3) 0.0104(3)
N1 0.0333(8) 0.0364(9) 0.0375(8) 0.0004(7) -0.0029(6) 0.0059(7)
O1 0.0369(8) 0.0604(11) 0.0582(10) -0.0095(7) -0.0046(7) 0.0147(8)
C2 0.0358(9) 0.0391(10) 0.0294(8) 0.0011(9) -0.0027(7) 0.0014(8)
C3 0.0438(11) 0.0391(12) 0.0340(10) -0.0003(10) 0.0013(9) 0.0041(9)
C4 0.0407(10) 0.0415(12) 0.0390(11) -0.0061(10) 0.0041(8) 0.0007(9)
C4A 0.0377(10) 0.0473(13) 0.0313(9) -0.0024(9) 0.0006(7) -0.0028(9)
C5 0.0372(10) 0.064(2) 0.0408(11) -0.0070(11) -0.0008(8) -0.0003(11)
C6 0.0355(10) 0.069(2) 0.0410(11) 0.0055(11) -0.0020(9) -0.0003(11)
C7 0.0451(12) 0.059(2) 0.0407(11) 0.0129(12) -0.0020(9) -0.0028(11)
C8 0.0427(11) 0.0459(14) 0.0385(10) 0.0035(11) -0.0039(9) -0.0011(10)
C8A 0.0348(9) 0.0395(11) 0.0324(9) 0.0008(9) -0.0031(7) -0.0013(8)
C9 0.0507(14) 0.049(2) 0.065(2) -0.0130(12) 0.0077(13) 0.0086(13)
C10 0.0417(11) 0.0349(11) 0.0374(10) 0.0018(9) -0.0005(9) -0.0026(9)
C11 0.0469(12) 0.0493(14) 0.0538(13) 0.0087(12) -0.0100(10) 0.0015(11)
C12 0.0497(14) 0.054(2) 0.0591(15) -0.0002(13) -0.0185(12) 0.0051(13)
C13 0.0567(14) 0.064(2) 0.0355(10) -0.0106(13) -0.0120(10) 0.0004(11)
C14 0.0460(11) 0.0389(12) 0.0410(11) -0.0010(10) -0.0007(9) -0.0082(10)
C15 0.0368(10) 0.0325(10) 0.0435(11) -0.0017(9) -0.0025(8) 0.0037(8)
C16 0.0413(11) 0.0461(13) 0.0425(11) -0.0016(11) 0.0004(9) 0.0098(10)

loop_
_atom_site_label
_atom_site_fract_x
_atom_site_fract_y
_atom_site_fract_z
_atom_site_U_iso_or_equiv
_atom_site_thermal_displace_type
_atom_site_calc_flag
_atom_site_refinement_flags
_atom_site_occupancy
_atom_site_disorder_group
_atom_site_type_symbol
Cl1 1.08567(5) 0.22196(10) 0.43348(6) 0.0746(3) Uani d . 1 . Cl
Cl2 0.46863(6) 0.14850(8) 0.66159(4) 0.0625(2) Uani d . 1 . Cl
N1 0.56467(14) 0.2693(2) 0.41619(12) 0.0358(4) Uani d . 1 . N
O1 0.39445(13) 0.1786(2) 0.46870(12) 0.0519(4) Uani d . 1 . O
C2 0.5065(2) 0.3542(2) 0.33934(13) 0.0348(4) Uani d . 1 . C
C3 0.6026(2) 0.4420(2) 0.29759(14) 0.0390(5) Uani d . 1 . C
C4 0.6934(2) 0.4943(2) 0.36945(14) 0.0404(5) Uani d . 1 . C
C4A 0.7588(2) 0.3709(2) 0.40193(13) 0.0388(5) Uani d . 1 . C
C5 0.8806(2) 0.3595(3) 0.4067(2) 0.0472(6) Uani d . 1 . C
C6 0.9323(2) 0.2331(3) 0.4254(2) 0.0484(6) Uani d . 1 . C
C7 0.8654(2) 0.1182(3) 0.4359(2) 0.0482(6) Uani d . 1 . C
C8 0.7438(2) 0.1289(3) 0.43017(15) 0.0424(5) Uani d . 1 . C
C8A 0.6904(2) 0.2549(2) 0.41742(13) 0.0357(4) Uani d . 1 . C
C9 0.7722(2) 0.6034(3) 0.3284(2) 0.0549(6) Uani d . 1 . C
C10 0.4100(2) 0.4440(2) 0.37862(15) 0.0380(5) Uani d . 1 . C
C11 0.3380(2) 0.5192(3) 0.3039(2) 0.0502(6) Uani d . 1 . C
C12 0.2903(2) 0.4241(3) 0.2291(2) 0.0545(6) Uani d . 1 . C
C13 0.3860(2) 0.3369(3) 0.1893(2) 0.0524(6) Uani d . 1 . C
C14 0.4518(2) 0.2566(2) 0.2658(2) 0.0420(5) Uani d . 1 . C
C15 0.4997(2) 0.2010(2) 0.47859(15) 0.0377(4) Uani d . 1 . C
C16 0.5652(2) 0.1568(3) 0.5676(2) 0.0433(5) Uani d . 1 . C
H3A 0.567(2) 0.509(3) 0.2690(18) 0.050(7) Uiso d . 1 . H
H3B 0.6426(18) 0.405(2) 0.2490(15) 0.031(5) Uiso d . 1 . H
H4 0.651(2) 0.540(3) 0.4215(18) 0.056(7) Uiso d . 1 . H
H5 0.932(2) 0.430(3) 0.3968(16) 0.041(6) Uiso d . 1 . H
H7 0.900(3) 0.040(3) 0.4458(18) 0.061(8) Uiso d . 1 . H
H8 0.698(2) 0.061(3) 0.4344(17) 0.046(7) Uiso d . 1 . H
H9A 0.727(3) 0.686(3) 0.303(2) 0.071(9) Uiso d . 1 . H
H9B 0.812(3) 0.579(3) 0.279(2) 0.062(8) Uiso d . 1 . H
H9C 0.830(3) 0.639(3) 0.372(2) 0.071(9) Uiso d . 1 . H
H10A 0.443(2) 0.499(3) 0.4193(17) 0.048(7) Uiso d . 1 . H
H10B 0.353(2) 0.407(2) 0.4129(15) 0.033(5) Uiso d . 1 . H
H11A 0.386(2) 0.602(3) 0.2746(18) 0.057(7) Uiso d . 1 . H
H11B 0.274(3) 0.570(3) 0.3321(19) 0.066(8) Uiso d . 1 . H
H12A 0.235(3) 0.390(3) 0.256(2) 0.058(9) Uiso d . 1 . H
H12B 0.251(3) 0.453(3) 0.178(2) 0.065(8) Uiso d . 1 . H
H13A 0.354(2) 0.251(3) 0.1449(19) 0.058(8) Uiso d . 1 . H
H13B 0.441(2) 0.405(3) 0.1553(16) 0.047(7) Uiso d . 1 . H
H14A 0.399(2) 0.199(2) 0.2947(15) 0.035(6) Uiso d . 1 . H
H14B 0.511(2) 0.204(3) 0.2408(17) 0.047(7) Uiso d . 1 . H
H16A 0.601(2) 0.069(3) 0.5645(17) 0.050(7) Uiso d . 1 . H
H16B 0.627(2) 0.230(3) 0.5839(17) 0.046(6) Uiso d . 1 . H

loop_
_atom_type_symbol
_atom_type_description
_atom_type_scat_dispersion_real
_atom_type_scat_dispersion_imag
_atom_type_scat_source
C C 0.0033 0.0016 'International Tables Vol C Tables 4.2.6.8 and 6.1.1.4'
H H 0.0000 0.0000 'International Tables Vol C Tables 4.2.6.8 and 6.1.1.4'
N N 0.0061 0.0033 'International Tables Vol C Tables 4.2.6.8 and 6.1.1.4'
O O 0.0106 0.0060 'International Tables Vol C Tables 4.2.6.8 and 6.1.1.4'
Cl Cl 0.1484 0.1585 'International Tables Vol C Tables 4.2.6.8 and 6.1.1.4'

loop_
_geom_angle_atom_site_label_1
_geom_angle_atom_site_label_2
_geom_angle_atom_site_label_3
_geom_angle
_geom_angle_publ_flag
C15 N1 C8A 120.1(2) yes
C15 N1 C2 121.5(2) yes
C8A N1 C2 118.3(2) yes
N1 C2 C3 107.3(2) yes
N1 C2 C10 110.3(2) yes
C3 C2 C10 110.3(2) yes
N1 C2 C14 108.5(2) yes
C3 C2 C14 110.9(2) yes
C10 C2 C14 109.5(2) yes
C2 C3 C4 113.4(2) yes
C4A C4 C9 113.7(2) yes
C4A C4 C3 105.0(2) yes
C9 C4 C3 111.3(2) yes
C5 C4A C8A 118.9(2) yes
C5 C4A C4 124.6(2) yes
C8A C4A C4 116.1(2) yes
C4A C5 C6 119.5(2) yes
C7 C6 C5 121.6(2) yes
C7 C6 Cl1 119.7(2) yes
C5 C6 Cl1 118.8(2) yes
C6 C7 C8 119.0(2) yes
C7 C8 C8A 120.4(2) yes
C8 C8A C4A 120.4(2) yes
C8 C8A N1 121.3(2) yes
C4A C8A N1 118.2(2) yes
C11 C10 C2 113.1(2) yes
C12 C11 C10 112.2(2) yes
C13 C12 C11 112.0(2) yes
C12 C13 C14 111.0(2) yes
C13 C14 C2 110.7(2) yes
O1 C15 N1 124.0(2) yes
O1 C15 C16 119.9(2) yes
N1 C15 C16 116.0(2) yes
C15 C16 Cl2 111.1(2) yes

loop_
_geom_bond_atom_site_label_1
_geom_bond_atom_site_label_2
_geom_bond_site_symmetry_2
_geom_bond_distance
_geom_bond_publ_flag
Cl1 C6 . 1.746(2) yes
Cl2 C16 . 1.771(2) yes
N1 C15 . 1.359(3) yes
N1 C8A . 1.434(2) yes
N1 C2 . 1.526(2) yes
O1 C15 . 1.220(2) yes
C2 C3 . 1.528(3) yes
C2 C10 . 1.529(3) yes
C2 C14 . 1.550(3) yes
C3 C4 . 1.532(3) yes
C4 C4A . 1.493(3) yes
C4 C9 . 1.528(3) yes
C4A C5 . 1.388(3) yes
C4A C8A . 1.402(3) yes
C5 C6 . 1.399(4) yes
C6 C7 . 1.374(4) yes
C7 C8 . 1.385(3) yes
C8 C8A . 1.391(3) yes
C10 C11 . 1.528(3) yes
C11 C12 . 1.518(4) yes
C12 C13 . 1.511(4) yes
C13 C14 . 1.536(3) yes
C15 C16 . 1.532(3) yes

loop_
_geom_torsion_atom_site_label_1
_geom_torsion_atom_site_label_2
_geom_torsion_atom_site_label_3
_geom_torsion_atom_site_label_4
_geom_torsion
_geom_torsion_publ_flag
C15 N1 C2 C3 166.8(2) no
C8A N1 C2 C3 -17.6(2) no
C15 N1 C2 C10 46.6(2) no
C8A N1 C2 C10 -137.8(2) no
C15 N1 C2 C14 -73.3(2) no
C8A N1 C2 C14 102.3(2) no
N1 C2 C3 C4 -37.3(2) no
C10 C2 C3 C4 82.8(2) no
C14 C2 C3 C4 -155.7(2) no
C2 C3 C4 C4A 68.0(2) no
C2 C3 C4 C9 -168.5(2) no
C9 C4 C4A C5 8.0(3) no
C3 C4 C4A C5 130.0(2) no
C9 C4 C4A C8A -163.9(2) no
C3 C4 C4A C8A -42.0(2) no
C8A C4A C5 C6 0.9(3) no
C4 C4A C5 C6 -170.8(2) no
C4A C5 C6 C7 2.4(4) no
C4A C5 C6 Cl1 -178.7(2) no
C5 C6 C7 C8 -1.7(4) no
Cl1 C6 C7 C8 179.4(2) no
C6 C7 C8 C8A -2.4(3) no
C7 C8 C8A C4A 5.8(3) no
C7 C8 C8A N1 -176.6(2) no
C5 C4A C8A C8 -4.9(3) no
C4 C4A C8A C8 167.5(2) no
C5 C4A C8A N1 177.4(2) no
C4 C4A C8A N1 -10.2(3) no
C15 N1 C8A C8 42.2(3) no
C2 N1 C8A C8 -133.4(2) no
C15 N1 C8A C4A -140.1(2) no
C2 N1 C8A C4A 44.2(3) no
N1 C2 C10 C11 -173.0(2) no
C3 C2 C10 C11 68.6(2) no
C14 C2 C10 C11 -53.7(2) no
C2 C10 C11 C12 52.0(3) no
C10 C11 C12 C13 -52.3(3) no
C11 C12 C13 C14 55.7(3) no
C12 C13 C14 C2 -58.2(3) no
N1 C2 C14 C13 176.9(2) no
C3 C2 C14 C13 -65.5(2) no
C10 C2 C14 C13 56.5(2) no
C8A N1 C15 O1 -160.2(2) no
C2 N1 C15 O1 15.3(3) no
C8A N1 C15 C16 22.5(3) no
C2 N1 C15 C16 -161.9(2) no
O1 C15 C16 Cl2 -26.4(3) no
N1 C15 C16 Cl2 151.0(2) no

loop_
_cod_related_entry_id
_cod_related_entry_database
_cod_related_entry_code
1 ChemSpider 8933788
